data_4108332
loop_
_publ_author_name
'Ling Li'
'William W. Brennessel'
'William D. Jones'

_publ_contact_author_address 'Department of Chemistry, University of Rochester, Rochester, New York 14627'
_publ_contact_author_email jones@chem.rochester.edu
_publ_contact_author_name 'William D. Jones'
_publ_section_title
;
 An Efficient Low-Temperature Route to Polycyclic Isoquinoline Salt
 Synthesis via C-H Activation with [Cp*MCl2]2 (M = Rh, Ir)
;
_journal_name_full 'Journal of the American Chemical Society'
_journal_page_first 12414
_journal_page_last 12419
_journal_paper_doi 10.1021/ja802415h
_journal_volume 130
_journal_year 2008
_chemical_formula_moiety 'C27 H29 Cl Ir N O4, C H2 Cl2'
_chemical_formula_sum 'C28 H31 Cl3 Ir N O4'
_chemical_formula_weight 744.09
_chemical_name_common jonll49
_chemical_name_systematic
;
  ?
;
_space_group_IT_number 2
_symmetry_cell_setting triclinic
_symmetry_space_group_name_Hall '-P 1'
_symmetry_space_group_name_H-M 'P -1'
_atom_sites_solution_hydrogens geom
_atom_sites_solution_primary direct
_atom_sites_solution_secondary difmap
_audit_creation_method SHELXL-97
_cell_angle_alpha 92.449(2)
_cell_angle_beta 105.184(2)
_cell_angle_gamma 95.122(2)
_cell_formula_units_Z 2
_cell_length_a 10.305(2)
_cell_length_b 10.319(2)
_cell_length_c 13.966(3)
_cell_measurement_reflns_used 4043
_cell_measurement_temperature 100.0(1)
_cell_measurement_theta_max 32.88
_cell_measurement_theta_min 3.18
_cell_volume 1424.2(5)
_computing_cell_refinement 'SAINT (Bruker, 2007)'
_computing_data_collection 'APEX2 (Bruker, 2007)'
_computing_data_reduction 'SAINT (Bruker, 2007)'
_computing_molecular_graphics 'SHELXTL (Sheldrick, 2008)'
_computing_publication_material 'SHELXTL (Sheldrick, 2008)'
_computing_structure_refinement 'SHELXL-97 (Sheldrick, 2008)'
_computing_structure_solution 'SIR97 (Altomare et al., 1999)'
_diffrn_ambient_temperature 100.0(1)
_diffrn_measured_fraction_theta_full 0.991
_diffrn_measured_fraction_theta_max 0.991
_diffrn_measurement_device_type 'Bruker SMART APEX II CCD Platform'
_diffrn_measurement_method 'area detector, \w scans per \f'
_diffrn_radiation_monochromator graphite
_diffrn_radiation_source 'fine-focus sealed tube'
_diffrn_radiation_type MoK\a
_diffrn_radiation_wavelength 0.71073
_diffrn_reflns_av_R_equivalents 0.0266
_diffrn_reflns_av_sigmaI/netI 0.0319
_diffrn_reflns_limit_h_max 15
_diffrn_reflns_limit_h_min -15
_diffrn_reflns_limit_k_max 15
_diffrn_reflns_limit_k_min -15
_diffrn_reflns_limit_l_max 20
_diffrn_reflns_limit_l_min -20
_diffrn_reflns_number 25462
_diffrn_reflns_theta_full 32.03
_diffrn_reflns_theta_max 32.03
_diffrn_reflns_theta_min 1.51
_exptl_absorpt_coefficient_mu 5.003
_exptl_absorpt_correction_T_max 0.3644
_exptl_absorpt_correction_T_min 0.3298
_exptl_absorpt_correction_type multi-scan
_exptl_absorpt_process_details 'SADABS (Sheldrick, 2007)'
_exptl_crystal_colour yellow
_exptl_crystal_density_diffrn 1.735
_exptl_crystal_description block
_exptl_crystal_F_000 732
_exptl_crystal_size_max 0.24
_exptl_crystal_size_mid 0.24
_exptl_crystal_size_min 0.20
_refine_diff_density_max 2.160
_refine_diff_density_min -0.922
_refine_diff_density_rms 0.105
_refine_ls_extinction_method none
_refine_ls_goodness_of_fit_ref 0.983
_refine_ls_hydrogen_treatment constr
_refine_ls_matrix_type full
_refine_ls_number_parameters 341
_refine_ls_number_reflns 9835
_refine_ls_number_restraints 0
_refine_ls_restrained_S_all 0.983
_refine_ls_R_factor_all 0.0237
_refine_ls_R_factor_gt 0.0210
_refine_ls_shift/su_max 0.003
_refine_ls_shift/su_mean 0.000
_refine_ls_structure_factor_coef Fsqd
_refine_ls_weighting_details 'calc w=1/[\s^2^(Fo^2^)+(0.0151P)^2^+1.3393P] where P=(Fo^2^+2Fc^2^)/3'
_refine_ls_weighting_scheme calc
_refine_ls_wR_factor_gt 0.0453
_refine_ls_wR_factor_ref 0.0463
_reflns_number_gt 9120
_reflns_number_total 9835
_reflns_threshold_expression >2sigma(I)
_cod_data_source_file ja802415h_si_002_10.cif
_cod_data_source_block jonll49=3'b
_cod_original_cell_volume 1424.1(5)
_cod_database_code 4108332

loop_
_symmetry_equiv_pos_as_xyz
'x, y, z'
'-x, -y, -z'

loop_
_atom_site_label
_atom_site_type_symbol
_atom_site_fract_x
_atom_site_fract_y
_atom_site_fract_z
_atom_site_U_iso_or_equiv
_atom_site_adp_type
_atom_site_occupancy
_atom_site_symmetry_multiplicity
_atom_site_calc_flag
_atom_site_refinement_flags
Ir1 Ir 0.146648(7) 0.772278(7) 0.808223(5) 0.01363(2) Uani 1 1 d .
Cl1 Cl 0.32838(5) 0.72843(5) 0.94893(4) 0.02097(9) Uani 1 1 d .
N1 N 0.00923(16) 0.68831(15) 0.88435(12) 0.0139(3) Uani 1 1 d .
C1 C 0.15161(19) 0.58771(18) 0.74932(13) 0.0138(3) Uani 1 1 d .
C2 C 0.2913(2) 0.54649(19) 0.76639(14) 0.0167(3) Uani 1 1 d .
O1 O 0.37542(15) 0.59201(16) 0.72736(12) 0.0232(3) Uani 1 1 d .
O2 O 0.31391(15) 0.45469(15) 0.83293(11) 0.0201(3) Uani 1 1 d .
C3 C 0.4514(2) 0.4237(3) 0.8634(2) 0.0353(6) Uani 1 1 d .
H3A H 0.4593 0.3582 0.9128 0.053 Uiso 1 1 calc R
H3B H 0.5111 0.5027 0.8925 0.053 Uiso 1 1 calc R
H3C H 0.4774 0.3889 0.8054 0.053 Uiso 1 1 calc R
C4 C 0.04522(19) 0.50361(18) 0.69885(14) 0.0142(3) Uani 1 1 d .
C5 C 0.0592(2) 0.36432(19) 0.67470(14) 0.0168(3) Uani 1 1 d .
O3 O 0.16880(15) 0.34689(14) 0.64216(11) 0.0195(3) Uani 1 1 d .
O4 O -0.01846(16) 0.27416(14) 0.68531(12) 0.0245(3) Uani 1 1 d .
C6 C 0.2061(3) 0.2154(2) 0.64204(18) 0.0276(5) Uani 1 1 d .
H6A H 0.2794 0.2105 0.6097 0.041 Uiso 1 1 calc R
H6B H 0.1276 0.1557 0.6056 0.041 Uiso 1 1 calc R
H6C H 0.2365 0.1906 0.7107 0.041 Uiso 1 1 calc R
C7 C -0.09554(19) 0.53955(18) 0.66703(14) 0.0145(3) Uani 1 1 d .
C8 C -0.1640(2) 0.5166(2) 0.56608(15) 0.0186(4) Uani 1 1 d .
H8A H -0.1195 0.4783 0.5221 0.022 Uiso 1 1 calc R
C9 C -0.2948(2) 0.5482(2) 0.52850(15) 0.0216(4) Uani 1 1 d .
H9A H -0.3384 0.5332 0.4595 0.026 Uiso 1 1 calc R
C10 C -0.3619(2) 0.6022(2) 0.59247(16) 0.0231(4) Uani 1 1 d .
H10A H -0.4515 0.6243 0.5675 0.028 Uiso 1 1 calc R
C11 C -0.2971(2) 0.6233(2) 0.69292(16) 0.0206(4) Uani 1 1 d .
H11A H -0.3438 0.6584 0.7366 0.025 Uiso 1 1 calc R
C12 C -0.16359(19) 0.59380(18) 0.73154(14) 0.0153(3) Uani 1 1 d .
C13 C -0.10892(19) 0.61340(18) 0.84114(14) 0.0146(3) Uani 1 1 d .
C14 C -0.1884(2) 0.5591(2) 0.89886(15) 0.0195(4) Uani 1 1 d .
H14A H -0.2690 0.5046 0.8675 0.023 Uiso 1 1 calc R
C15 C -0.1522(2) 0.5830(2) 1.00116(16) 0.0225(4) Uani 1 1 d .
H15A H -0.2056 0.5445 1.0406 0.027 Uiso 1 1 calc R
C16 C -0.0363(2) 0.6644(2) 1.04386(15) 0.0208(4) Uani 1 1 d .
H16A H -0.0103 0.6865 1.1135 0.025 Uiso 1 1 calc R
C17 C 0.0419(2) 0.71381(19) 0.98441(14) 0.0176(4) Uani 1 1 d .
H17A H 0.1226 0.7684 1.0152 0.021 Uiso 1 1 calc R
C18 C 0.0373(2) 0.89369(19) 0.69911(15) 0.0197(4) Uani 1 1 d .
C19 C 0.1631(2) 0.8708(2) 0.67787(16) 0.0240(4) Uani 1 1 d .
C20 C 0.2708(2) 0.9216(2) 0.76190(19) 0.0267(5) Uani 1 1 d .
C21 C 0.2114(2) 0.9854(2) 0.83314(17) 0.0261(5) Uani 1 1 d .
C22 C 0.0698(2) 0.96707(19) 0.79529(16) 0.0211(4) Uani 1 1 d .
C23 C -0.0997(3) 0.8763(2) 0.62730(19) 0.0314(5) Uani 1 1 d .
H23A H -0.1110 0.9507 0.5856 0.047 Uiso 1 1 calc R
H23B H -0.1689 0.8711 0.6640 0.047 Uiso 1 1 calc R
H23C H -0.1092 0.7957 0.5852 0.047 Uiso 1 1 calc R
C24 C 0.1762(3) 0.8066(3) 0.5832(2) 0.0405(7) Uani 1 1 d .
H24A H 0.1867 0.8734 0.5371 0.061 Uiso 1 1 calc R
H24B H 0.0948 0.7470 0.5529 0.061 Uiso 1 1 calc R
H24C H 0.2554 0.7576 0.5974 0.061 Uiso 1 1 calc R
C25 C 0.4191(3) 0.9228(3) 0.7707(3) 0.0478(8) Uani 1 1 d .
H25A H 0.4520 1.0040 0.7469 0.072 Uiso 1 1 calc R
H25B H 0.4343 0.8484 0.7304 0.072 Uiso 1 1 calc R
H25C H 0.4679 0.9166 0.8404 0.072 Uiso 1 1 calc R
C26 C 0.2897(3) 1.0571(3) 0.9297(2) 0.0472(8) Uani 1 1 d .
H26A H 0.3353 1.1391 0.9162 0.071 Uiso 1 1 calc R
H26B H 0.3572 1.0031 0.9660 0.071 Uiso 1 1 calc R
H26C H 0.2278 1.0759 0.9698 0.071 Uiso 1 1 calc R
C27 C -0.0340(3) 1.0111(2) 0.8431(2) 0.0338(6) Uani 1 1 d .
H27A H -0.0700 1.0884 0.8119 0.051 Uiso 1 1 calc R
H27B H 0.0075 1.0328 0.9142 0.051 Uiso 1 1 calc R
H27C H -0.1077 0.9411 0.8345 0.051 Uiso 1 1 calc R
C28 C 0.6648(3) 0.2552(3) 0.6596(2) 0.0357(6) Uani 1 1 d .
H28A H 0.6339 0.3429 0.6492 0.043 Uiso 1 1 calc R
H28B H 0.7561 0.2577 0.6487 0.043 Uiso 1 1 calc R
Cl2 Cl 0.67472(6) 0.21818(6) 0.78317(4) 0.03006(11) Uani 1 1 d .
Cl3 Cl 0.55370(7) 0.14106(8) 0.57230(5) 0.04345(16) Uani 1 1 d .

loop_
_atom_site_aniso_label
_atom_site_aniso_U_11
_atom_site_aniso_U_22
_atom_site_aniso_U_33
_atom_site_aniso_U_23
_atom_site_aniso_U_13
_atom_site_aniso_U_12
Ir1 0.01399(3) 0.01228(3) 0.01402(3) 0.00217(2) 0.00306(2) -0.00035(2)
Cl1 0.0173(2) 0.0233(2) 0.0187(2) 0.00241(17) -0.00101(16) 0.00029(17)
N1 0.0152(7) 0.0127(7) 0.0143(7) 0.0015(5) 0.0044(6) 0.0018(6)
C1 0.0140(8) 0.0160(8) 0.0136(8) 0.0038(6) 0.0067(6) 0.0023(6)
C2 0.0160(8) 0.0172(8) 0.0177(9) 0.0018(7) 0.0060(7) 0.0014(7)
O1 0.0170(7) 0.0281(8) 0.0276(8) 0.0041(6) 0.0113(6) 0.0008(6)
O2 0.0165(7) 0.0243(7) 0.0216(7) 0.0077(6) 0.0060(5) 0.0083(6)
C3 0.0206(11) 0.0462(15) 0.0415(14) 0.0132(12) 0.0061(10) 0.0178(10)
C4 0.0165(8) 0.0130(8) 0.0148(8) 0.0020(6) 0.0072(6) 0.0016(6)
C5 0.0196(9) 0.0172(8) 0.0147(8) 0.0013(6) 0.0065(7) 0.0016(7)
O3 0.0262(7) 0.0161(6) 0.0208(7) 0.0028(5) 0.0126(6) 0.0069(6)
O4 0.0271(8) 0.0159(7) 0.0327(8) 0.0012(6) 0.0134(7) -0.0017(6)
C6 0.0395(13) 0.0188(10) 0.0304(11) 0.0039(8) 0.0160(10) 0.0133(9)
C7 0.0139(8) 0.0146(8) 0.0149(8) 0.0016(6) 0.0042(6) -0.0002(6)
C8 0.0181(9) 0.0201(9) 0.0166(9) 0.0001(7) 0.0045(7) -0.0020(7)
C9 0.0184(9) 0.0266(10) 0.0165(9) 0.0038(7) 0.0004(7) -0.0035(8)
C10 0.0132(9) 0.0271(10) 0.0262(10) 0.0058(8) 0.0000(7) 0.0008(8)
C11 0.0134(8) 0.0248(10) 0.0228(10) 0.0002(8) 0.0036(7) 0.0018(7)
C12 0.0140(8) 0.0155(8) 0.0163(8) 0.0017(6) 0.0042(6) 0.0000(6)
C13 0.0150(8) 0.0128(8) 0.0173(8) 0.0023(6) 0.0057(7) 0.0032(6)
C14 0.0200(9) 0.0187(9) 0.0221(9) -0.0001(7) 0.0107(8) -0.0008(7)
C15 0.0281(11) 0.0214(10) 0.0227(10) 0.0029(8) 0.0151(8) 0.0015(8)
C16 0.0304(11) 0.0200(9) 0.0149(9) 0.0020(7) 0.0101(8) 0.0050(8)
C17 0.0214(9) 0.0161(8) 0.0154(8) 0.0010(7) 0.0048(7) 0.0027(7)
C18 0.0271(10) 0.0127(8) 0.0176(9) 0.0047(7) 0.0026(7) 0.0014(7)
C19 0.0365(12) 0.0188(9) 0.0216(10) 0.0101(8) 0.0143(9) 0.0052(8)
C20 0.0225(10) 0.0222(10) 0.0364(12) 0.0129(9) 0.0095(9) -0.0023(8)
C21 0.0326(12) 0.0133(9) 0.0268(11) 0.0040(8) 0.0000(9) -0.0058(8)
C22 0.0313(11) 0.0117(8) 0.0216(9) 0.0041(7) 0.0082(8) 0.0045(8)
C23 0.0341(13) 0.0218(10) 0.0306(12) 0.0092(9) -0.0066(10) 0.0040(9)
C24 0.071(2) 0.0333(13) 0.0303(13) 0.0150(10) 0.0295(13) 0.0209(13)
C25 0.0257(13) 0.0422(16) 0.079(2) 0.0278(15) 0.0187(14) -0.0050(11)
C26 0.0597(19) 0.0227(12) 0.0402(15) -0.0008(11) -0.0145(14) -0.0105(12)
C27 0.0486(15) 0.0244(11) 0.0367(13) 0.0070(10) 0.0212(12) 0.0163(11)
C28 0.0324(13) 0.0349(13) 0.0362(13) 0.0026(10) 0.0080(11) -0.0129(10)
Cl2 0.0284(3) 0.0294(3) 0.0320(3) -0.0003(2) 0.0073(2) 0.0038(2)
Cl3 0.0414(4) 0.0481(4) 0.0356(3) -0.0071(3) 0.0072(3) -0.0094(3)

loop_
_atom_type_symbol
_atom_type_description
_atom_type_scat_dispersion_real
_atom_type_scat_dispersion_imag
_atom_type_scat_source
C C 0.0033 0.0016 'International Tables Vol C Tables 4.2.6.8 and 6.1.1.4'
H H 0.0000 0.0000 'International Tables Vol C Tables 4.2.6.8 and 6.1.1.4'
N N 0.0061 0.0033 'International Tables Vol C Tables 4.2.6.8 and 6.1.1.4'
O O 0.0106 0.0060 'International Tables Vol C Tables 4.2.6.8 and 6.1.1.4'
Cl Cl 0.1484 0.1585 'International Tables Vol C Tables 4.2.6.8 and 6.1.1.4'
Ir Ir -1.4442 7.9887 'International Tables Vol C Tables 4.2.6.8 and 6.1.1.4'

loop_
_geom_angle_atom_site_label_1
_geom_angle_atom_site_label_2
_geom_angle_atom_site_label_3
_geom_angle
C1 Ir1 N1 87.34(7)
C1 Ir1 C20 114.74(9)
N1 Ir1 C20 157.92(8)
C1 Ir1 C19 95.91(8)
N1 Ir1 C19 144.64(8)
C20 Ir1 C19 38.80(9)
C1 Ir1 C18 112.38(8)
N1 Ir1 C18 107.75(7)
C20 Ir1 C18 65.23(9)
C19 Ir1 C18 38.93(8)
C1 Ir1 C22 150.65(8)
N1 Ir1 C22 96.84(7)
C20 Ir1 C22 64.18(9)
C19 Ir1 C22 64.42(8)
C18 Ir1 C22 38.77(8)
C1 Ir1 C21 153.63(9)
N1 Ir1 C21 118.95(8)
C20 Ir1 C21 38.99(9)
C19 Ir1 C21 64.37(9)
C18 Ir1 C21 63.95(8)
C22 Ir1 C21 36.90(9)
C1 Ir1 Cl1 87.89(5)
N1 Ir1 Cl1 87.58(5)
C20 Ir1 Cl1 92.90(7)
C19 Ir1 Cl1 127.65(7)
C18 Ir1 Cl1 154.58(6)
C22 Ir1 Cl1 121.22(6)
C21 Ir1 Cl1 91.01(6)
C17 N1 C13 117.51(16)
C17 N1 Ir1 116.85(13)
C13 N1 Ir1 125.64(12)
C4 C1 C2 118.84(17)
C4 C1 Ir1 127.28(14)
C2 C1 Ir1 113.88(13)
O1 C2 O2 123.62(18)
O1 C2 C1 124.48(18)
O2 C2 C1 111.88(16)
C2 O2 C3 114.86(17)
O2 C3 H3A 109.5
O2 C3 H3B 109.5
H3A C3 H3B 109.5
O2 C3 H3C 109.5
H3A C3 H3C 109.5
H3B C3 H3C 109.5
C1 C4 C7 123.37(17)
C1 C4 C5 122.14(17)
C7 C4 C5 114.43(16)
O4 C5 O3 122.60(18)
O4 C5 C4 123.61(18)
O3 C5 C4 113.77(16)
C5 O3 C6 115.67(16)
O3 C6 H6A 109.5
O3 C6 H6B 109.5
H6A C6 H6B 109.5
O3 C6 H6C 109.5
H6A C6 H6C 109.5
H6B C6 H6C 109.5
C8 C7 C12 118.43(18)
C8 C7 C4 117.28(17)
C12 C7 C4 124.29(17)
C9 C8 C7 121.87(19)
C9 C8 H8A 119.1
C7 C8 H8A 119.1
C8 C9 C10 119.59(19)
C8 C9 H9A 120.2
C10 C9 H9A 120.2
C11 C10 C9 119.49(19)
C11 C10 H10A 120.3
C9 C10 H10A 120.3
C10 C11 C12 121.4(2)
C10 C11 H11A 119.3
C12 C11 H11A 119.3
C11 C12 C7 119.20(18)
C11 C12 C13 115.97(17)
C7 C12 C13 124.64(17)
N1 C13 C14 120.68(18)
N1 C13 C12 122.07(16)
C14 C13 C12 117.10(17)
C15 C14 C13 121.19(19)
C15 C14 H14A 119.4
C13 C14 H14A 119.4
C16 C15 C14 117.80(19)
C16 C15 H15A 121.1
C14 C15 H15A 121.1
C15 C16 C17 119.31(19)
C15 C16 H16A 120.3
C17 C16 H16A 120.3
N1 C17 C16 123.37(19)
N1 C17 H17A 118.3
C16 C17 H17A 118.3
C19 C18 C22 107.52(19)
C19 C18 C23 126.6(2)
C22 C18 C23 124.3(2)
C19 C18 Ir1 70.44(11)
C22 C18 Ir1 72.85(11)
C23 C18 Ir1 133.34(15)
C20 C19 C18 107.94(19)
C20 C19 C24 126.9(2)
C18 C19 C24 125.1(2)
C20 C19 Ir1 69.99(12)
C18 C19 Ir1 70.63(11)
C24 C19 Ir1 125.67(16)
C19 C20 C21 107.9(2)
C19 C20 C25 126.1(2)
C21 C20 C25 125.7(2)
C19 C20 Ir1 71.20(12)
C21 C20 Ir1 73.54(12)
C25 C20 Ir1 126.03(17)
C22 C21 C20 108.01(19)
C22 C21 C26 126.8(2)
C20 C21 C26 125.2(2)
C22 C21 Ir1 71.42(12)
C20 C21 Ir1 67.47(12)
C26 C21 Ir1 126.43(16)
C21 C22 C18 108.47(19)
C21 C22 C27 127.7(2)
C18 C22 C27 123.8(2)
C21 C22 Ir1 71.68(12)
C18 C22 Ir1 68.38(11)
C27 C22 Ir1 124.88(15)
C18 C23 H23A 109.5
C18 C23 H23B 109.5
H23A C23 H23B 109.5
C18 C23 H23C 109.5
H23A C23 H23C 109.5
H23B C23 H23C 109.5
C19 C24 H24A 109.5
C19 C24 H24B 109.5
H24A C24 H24B 109.5
C19 C24 H24C 109.5
H24A C24 H24C 109.5
H24B C24 H24C 109.5
C20 C25 H25A 109.5
C20 C25 H25B 109.5
H25A C25 H25B 109.5
C20 C25 H25C 109.5
H25A C25 H25C 109.5
H25B C25 H25C 109.5
C21 C26 H26A 109.5
C21 C26 H26B 109.5
H26A C26 H26B 109.5
C21 C26 H26C 109.5
H26A C26 H26C 109.5
H26B C26 H26C 109.5
C22 C27 H27A 109.5
C22 C27 H27B 109.5
H27A C27 H27B 109.5
C22 C27 H27C 109.5
H27A C27 H27C 109.5
H27B C27 H27C 109.5
Cl3 C28 Cl2 112.44(14)
Cl3 C28 H28A 109.1
Cl2 C28 H28A 109.1
Cl3 C28 H28B 109.1
Cl2 C28 H28B 109.1
H28A C28 H28B 107.8

loop_
_geom_bond_atom_site_label_1
_geom_bond_atom_site_label_2
_geom_bond_distance
Ir1 C1 2.0524(19)
Ir1 N1 2.1296(16)
Ir1 C20 2.144(2)
Ir1 C19 2.160(2)
Ir1 C18 2.1625(19)
Ir1 C22 2.223(2)
Ir1 C21 2.226(2)
Ir1 Cl1 2.4234(6)
N1 C17 1.357(2)
N1 C13 1.361(2)
C1 C4 1.351(3)
C1 C2 1.499(3)
C2 O1 1.211(2)
C2 O2 1.348(2)
O2 C3 1.438(3)
C3 H3A 0.9800
C3 H3B 0.9800
C3 H3C 0.9800
C4 C7 1.487(3)
C4 C5 1.491(3)
C5 O4 1.212(2)
C5 O3 1.346(2)
O3 C6 1.443(2)
C6 H6A 0.9800
C6 H6B 0.9800
C6 H6C 0.9800
C7 C8 1.401(3)
C7 C12 1.405(3)
C8 C9 1.387(3)
C8 H8A 0.9500
C9 C10 1.391(3)
C9 H9A 0.9500
C10 C11 1.385(3)
C10 H10A 0.9500
C11 C12 1.406(3)
C11 H11A 0.9500
C12 C13 1.484(3)
C13 C14 1.392(3)
C14 C15 1.384(3)
C14 H14A 0.9500
C15 C16 1.376(3)
C15 H15A 0.9500
C16 C17 1.383(3)
C16 H16A 0.9500
C17 H17A 0.9500
C18 C19 1.440(3)
C18 C22 1.457(3)
C18 C23 1.494(3)
C19 C20 1.430(3)
C19 C24 1.497(3)
C20 C21 1.460(4)
C20 C25 1.500(4)
C21 C22 1.408(3)
C21 C26 1.501(3)
C22 C27 1.494(3)
C23 H23A 0.9800
C23 H23B 0.9800
C23 H23C 0.9800
C24 H24A 0.9800
C24 H24B 0.9800
C24 H24C 0.9800
C25 H25A 0.9800
C25 H25B 0.9800
C25 H25C 0.9800
C26 H26A 0.9800
C26 H26B 0.9800
C26 H26C 0.9800
C27 H27A 0.9800
C27 H27B 0.9800
C27 H27C 0.9800
C28 Cl3 1.758(3)
C28 Cl2 1.762(3)
C28 H28A 0.9900
C28 H28B 0.9900

loop_
_geom_torsion_atom_site_label_1
_geom_torsion_atom_site_label_2
_geom_torsion_atom_site_label_3
_geom_torsion_atom_site_label_4
_geom_torsion
C1 Ir1 N1 C17 126.00(14)
C20 Ir1 N1 C17 -53.7(3)
C19 Ir1 N1 C17 -137.53(15)
C18 Ir1 N1 C17 -121.34(14)
C22 Ir1 N1 C17 -83.16(14)
C21 Ir1 N1 C17 -51.81(16)
Cl1 Ir1 N1 C17 38.00(13)
C1 Ir1 N1 C13 -55.10(15)
C20 Ir1 N1 C13 125.1(2)
C19 Ir1 N1 C13 41.4(2)
C18 Ir1 N1 C13 57.56(16)
C22 Ir1 N1 C13 95.74(15)
C21 Ir1 N1 C13 127.08(15)
Cl1 Ir1 N1 C13 -143.11(15)
N1 Ir1 C1 C4 54.23(17)
C20 Ir1 C1 C4 -125.88(17)
C19 Ir1 C1 C4 -90.46(18)
C18 Ir1 C1 C4 -53.89(18)
C22 Ir1 C1 C4 -45.0(3)
C21 Ir1 C1 C4 -130.08(19)
Cl1 Ir1 C1 C4 141.90(16)
N1 Ir1 C1 C2 -125.73(13)
C20 Ir1 C1 C2 54.17(15)
C19 Ir1 C1 C2 89.58(14)
C18 Ir1 C1 C2 126.15(13)
C22 Ir1 C1 C2 135.04(16)
C21 Ir1 C1 C2 50.0(2)
Cl1 Ir1 C1 C2 -38.05(12)
C4 C1 C2 O1 110.7(2)
Ir1 C1 C2 O1 -69.4(2)
C4 C1 C2 O2 -71.1(2)
Ir1 C1 C2 O2 108.86(16)
O1 C2 O2 C3 6.5(3)
C1 C2 O2 C3 -171.74(19)
C2 C1 C4 C7 -172.34(16)
Ir1 C1 C4 C7 7.7(3)
C2 C1 C4 C5 10.6(3)
Ir1 C1 C4 C5 -169.32(13)
C1 C4 C5 O4 135.1(2)
C7 C4 C5 O4 -42.2(3)
C1 C4 C5 O3 -43.3(2)
C7 C4 C5 O3 139.44(17)
O4 C5 O3 C6 -13.6(3)
C4 C5 O3 C6 164.81(17)
C1 C4 C7 C8 125.9(2)
C5 C4 C7 C8 -56.9(2)
C1 C4 C7 C12 -54.5(3)
C5 C4 C7 C12 122.7(2)
C12 C7 C8 C9 1.3(3)
C4 C7 C8 C9 -179.10(18)
C7 C8 C9 C10 -1.2(3)
C8 C9 C10 C11 -0.1(3)
C9 C10 C11 C12 1.3(3)
C10 C11 C12 C7 -1.2(3)
C10 C11 C12 C13 -176.39(19)
C8 C7 C12 C11 -0.1(3)
C4 C7 C12 C11 -179.69(18)
C8 C7 C12 C13 174.66(18)
C4 C7 C12 C13 -4.9(3)
C17 N1 C13 C14 -3.7(3)
Ir1 N1 C13 C14 177.38(14)
C17 N1 C13 C12 171.74(17)
Ir1 N1 C13 C12 -7.1(2)
C11 C12 C13 N1 -126.1(2)
C7 C12 C13 N1 59.0(3)
C11 C12 C13 C14 49.5(2)
C7 C12 C13 C14 -125.4(2)
N1 C13 C14 C15 2.1(3)
C12 C13 C14 C15 -173.54(19)
C13 C14 C15 C16 1.3(3)
C14 C15 C16 C17 -2.9(3)
C13 N1 C17 C16 2.1(3)
Ir1 N1 C17 C16 -178.95(15)
C15 C16 C17 N1 1.3(3)
C1 Ir1 C18 C19 -70.59(14)
N1 Ir1 C18 C19 -165.12(12)
C20 Ir1 C18 C19 37.38(13)
C22 Ir1 C18 C19 116.35(18)
C21 Ir1 C18 C19 80.72(14)
Cl1 Ir1 C18 C19 70.10(19)
C1 Ir1 C18 C22 173.06(12)
N1 Ir1 C18 C22 78.52(13)
C20 Ir1 C18 C22 -78.97(14)
C19 Ir1 C18 C22 -116.35(18)
C21 Ir1 C18 C22 -35.63(13)
Cl1 Ir1 C18 C22 -46.3(2)
C1 Ir1 C18 C23 51.7(2)
N1 Ir1 C18 C23 -42.8(2)
C20 Ir1 C18 C23 159.7(3)
C19 Ir1 C18 C23 122.3(3)
C22 Ir1 C18 C23 -121.4(3)
C21 Ir1 C18 C23 -157.0(3)
Cl1 Ir1 C18 C23 -167.61(17)
C22 C18 C19 C20 3.5(2)
C23 C18 C19 C20 169.6(2)
Ir1 C18 C19 C20 -60.33(14)
C22 C18 C19 C24 -175.6(2)
C23 C18 C19 C24 -9.5(3)
Ir1 C18 C19 C24 120.6(2)
C22 C18 C19 Ir1 63.87(13)
C23 C18 C19 Ir1 -130.0(2)
C1 Ir1 C19 C20 -122.87(14)
N1 Ir1 C19 C20 143.39(14)
C18 Ir1 C19 C20 118.39(18)
C22 Ir1 C19 C20 79.92(14)
C21 Ir1 C19 C20 38.82(14)
Cl1 Ir1 C19 C20 -30.96(16)
C1 Ir1 C19 C18 118.74(12)
N1 Ir1 C19 C18 25.00(19)
C20 Ir1 C19 C18 -118.39(19)
C22 Ir1 C19 C18 -38.47(12)
C21 Ir1 C19 C18 -79.57(13)
Cl1 Ir1 C19 C18 -149.35(10)
C1 Ir1 C19 C24 -1.1(2)
N1 Ir1 C19 C24 -94.9(2)
C20 Ir1 C19 C24 121.7(3)
C18 Ir1 C19 C24 -119.9(3)
C22 Ir1 C19 C24 -158.4(3)
C21 Ir1 C19 C24 160.6(3)
Cl1 Ir1 C19 C24 90.8(2)
C18 C19 C20 C21 -4.2(2)
C24 C19 C20 C21 174.9(2)
Ir1 C19 C20 C21 -64.88(14)
C18 C19 C20 C25 -177.9(2)
C24 C19 C20 C25 1.2(4)
Ir1 C19 C20 C25 121.4(2)
C18 C19 C20 Ir1 60.73(14)
C24 C19 C20 Ir1 -120.2(2)
C1 Ir1 C20 C19 66.91(15)
N1 Ir1 C20 C19 -113.4(2)
C18 Ir1 C20 C19 -37.51(13)
C22 Ir1 C20 C19 -80.57(14)
C21 Ir1 C20 C19 -116.05(19)
Cl1 Ir1 C20 C19 155.93(12)
C1 Ir1 C20 C21 -177.03(12)
N1 Ir1 C20 C21 2.7(3)
C19 Ir1 C20 C21 116.05(19)
C18 Ir1 C20 C21 78.55(14)
C22 Ir1 C20 C21 35.49(12)
Cl1 Ir1 C20 C21 -88.02(12)
C1 Ir1 C20 C25 -54.5(3)
N1 Ir1 C20 C25 125.2(3)
C19 Ir1 C20 C25 -121.5(3)
C18 Ir1 C20 C25 -159.0(3)
C22 Ir1 C20 C25 158.0(3)
C21 Ir1 C20 C25 122.5(3)
Cl1 Ir1 C20 C25 34.5(3)
C19 C20 C21 C22 3.2(2)
C25 C20 C21 C22 177.0(2)
Ir1 C20 C21 C22 -60.15(15)
C19 C20 C21 C26 -177.0(2)
C25 C20 C21 C26 -3.3(4)
Ir1 C20 C21 C26 119.6(2)
C19 C20 C21 Ir1 63.35(14)
C25 C20 C21 Ir1 -122.9(2)
C1 Ir1 C21 C22 125.59(18)
N1 Ir1 C21 C22 -59.33(14)
C20 Ir1 C21 C22 119.51(19)
C19 Ir1 C21 C22 80.87(14)
C18 Ir1 C21 C22 37.41(13)
Cl1 Ir1 C21 C22 -147.13(12)
C1 Ir1 C21 C20 6.1(2)
N1 Ir1 C21 C20 -178.84(12)
C19 Ir1 C21 C20 -38.64(13)
C18 Ir1 C21 C20 -82.10(14)
C22 Ir1 C21 C20 -119.51(19)
Cl1 Ir1 C21 C20 93.36(13)
C1 Ir1 C21 C26 -111.9(3)
N1 Ir1 C21 C26 63.2(3)
C20 Ir1 C21 C26 -118.0(3)
C19 Ir1 C21 C26 -156.6(3)
C18 Ir1 C21 C26 159.9(3)
C22 Ir1 C21 C26 122.5(3)
Cl1 Ir1 C21 C26 -24.6(3)
C20 C21 C22 C18 -1.0(2)
C26 C21 C22 C18 179.3(2)
Ir1 C21 C22 C18 -58.69(13)
C20 C21 C22 C27 178.1(2)
C26 C21 C22 C27 -1.7(4)
Ir1 C21 C22 C27 120.4(2)
C20 C21 C22 Ir1 57.70(14)
C26 C21 C22 Ir1 -122.1(2)
C19 C18 C22 C21 -1.6(2)
C23 C18 C22 C21 -168.04(19)
Ir1 C18 C22 C21 60.74(14)
C19 C18 C22 C27 179.34(19)
C23 C18 C22 C27 12.9(3)
Ir1 C18 C22 C27 -118.4(2)
C19 C18 C22 Ir1 -62.30(13)
C23 C18 C22 Ir1 131.2(2)
C1 Ir1 C22 C21 -132.53(17)
N1 Ir1 C22 C21 130.71(13)
C20 Ir1 C22 C21 -37.46(14)
C19 Ir1 C22 C21 -80.72(15)
C18 Ir1 C22 C21 -119.35(19)
Cl1 Ir1 C22 C21 39.39(15)
C1 Ir1 C22 C18 -13.2(2)
N1 Ir1 C22 C18 -109.94(12)
C20 Ir1 C22 C18 81.89(14)
C19 Ir1 C22 C18 38.63(13)
C21 Ir1 C22 C18 119.35(19)
Cl1 Ir1 C22 C18 158.74(10)
C1 Ir1 C22 C27 103.8(2)
N1 Ir1 C22 C27 7.0(2)
C20 Ir1 C22 C27 -161.1(2)
C19 Ir1 C22 C27 155.6(2)
C18 Ir1 C22 C27 117.0(3)
C21 Ir1 C22 C27 -123.7(3)
Cl1 Ir1 C22 C27 -84.3(2)
